data_7159212
loop_
_publ_author_name
'Yang, Sui-Qun'
'Song, Qi'
'Li, Xiao-Ming'
'Li, Xin'
'Li, Hong-Lei'
'Meng, Ling-Hong'
'Wang, Bin-Gui'

_publ_section_title
;
 Antimicrobial polyketides and sesquiterpene lactones from the deep-sea
 cold-seep-derived fungus <i>Talaromyces minioluteus</i> CS-113 triggered
 by the histone deacetylase inhibitor SAHA.
;
_journal_issue 12
_journal_name_full 'Organic &amp; biomolecular chemistry'
_journal_page_first 2575
_journal_page_last 2585
_journal_paper_doi 10.1039/d3ob00058c
_journal_volume 21
_journal_year 2023
_chemical_absolute_configuration ad
_chemical_compound_source ????
_chemical_formula_moiety 'C19 H22 O9'
_chemical_formula_sum 'C19 H22 O9'
_chemical_formula_weight 394.13
_chemical_name_common 'glucominiotone B'
_space_group_crystal_system orthorhombic
_space_group_IT_number 19
_space_group_name_Hall 'P 2ac 2ab'
_space_group_name_H-M_alt 'P 21 21 21'
_atom_sites_solution_hydrogens mixed
_audit_creation_method SHELXL-2018/3
_audit_update_record
;
2022-03-12 deposited with the CCDC.	2023-03-01 downloaded from the CCDC.
;
_cell_angle_alpha 90
_cell_angle_beta 90
_cell_angle_gamma 90
_cell_formula_units_Z 4
_cell_length_a 6.6710(2)
_cell_length_b 16.5087(5)
_cell_length_c 18.4122(5)
_cell_measurement_reflns_used 9964
_cell_measurement_temperature 173(2)
_cell_measurement_theta_max 65.23
_cell_measurement_theta_min 3.60
_cell_volume 2027.73(10)
_computing_structure_refinement 'SHELXL-2018/3 (Sheldrick, 2018)'
_computing_structure_solution 'SHELXT 2018/2 (Sheldrick, 2018)'
_diffrn_ambient_temperature 173(2)
_diffrn_measured_fraction_theta_full 0.997
_diffrn_measured_fraction_theta_max 0.997
_diffrn_measurement_device_type 'Bruker D8 VENTURE'
_diffrn_measurement_method '\f and \w scans'
_diffrn_radiation_type CuK\a
_diffrn_radiation_wavelength 1.54178
_diffrn_reflns_av_R_equivalents 0.0572
_diffrn_reflns_av_unetI/netI 0.0297
_diffrn_reflns_Laue_measured_fraction_full 0.997
_diffrn_reflns_Laue_measured_fraction_max 0.997
_diffrn_reflns_limit_h_max 7
_diffrn_reflns_limit_h_min -7
_diffrn_reflns_limit_k_max 19
_diffrn_reflns_limit_k_min -17
_diffrn_reflns_limit_l_max 21
_diffrn_reflns_limit_l_min -21
_diffrn_reflns_number 23233
_diffrn_reflns_point_group_measured_fraction_full 0.997
_diffrn_reflns_point_group_measured_fraction_max 0.996
_diffrn_reflns_theta_full 65.224
_diffrn_reflns_theta_max 65.224
_diffrn_reflns_theta_min 3.596
_exptl_absorpt_coefficient_mu 0.880
_exptl_absorpt_correction_type multi-scan
_exptl_absorpt_process_details
;
SADABS-2016/2 - Bruker AXS area detector scaling and absorption correction
;
_exptl_crystal_colour colourless
_exptl_crystal_density_diffrn 1.292
_exptl_crystal_description block
_exptl_crystal_F_000 832
_exptl_crystal_recrystallization_method 'Re-crystallisation from solvent: ???'
_exptl_crystal_size_max 0.160
_exptl_crystal_size_mid 0.140
_exptl_crystal_size_min 0.120
_exptl_transmission_factor_max 0.7526
_exptl_transmission_factor_min 0.6362
_refine_diff_density_max 0.699
_refine_diff_density_min -0.215
_refine_diff_density_rms 0.066
_refine_ls_abs_structure_details
;
 Flack x determined using 1290 quotients [(I+)-(I-)]/[(I+)+(I-)]
 (Parsons, Flack and Wagner, Acta Cryst. B69 (2013) 249-259).
;
_refine_ls_abs_structure_Flack 0.30(7)
_refine_ls_extinction_method none
_refine_ls_goodness_of_fit_ref 1.073
_refine_ls_hydrogen_treatment mixed
_refine_ls_matrix_type full
_refine_ls_number_parameters 272
_refine_ls_number_reflns 3449
_refine_ls_number_restraints 0
_refine_ls_restrained_S_all 1.073
_refine_ls_R_factor_all 0.0584
_refine_ls_R_factor_gt 0.0557
_refine_ls_shift/su_max 0.005
_refine_ls_shift/su_mean 0.000
_refine_ls_structure_factor_coef Fsqd
_refine_ls_weighting_details 'w=1/[\s^2^(Fo^2^)+(0.0689P)^2^+2.5605P] where P=(Fo^2^+2Fc^2^)/3'
_refine_ls_weighting_scheme calc
_refine_ls_wR_factor_gt 0.1428
_refine_ls_wR_factor_ref 0.1449
_reflns_Friedel_coverage 0.722
_reflns_Friedel_fraction_full 0.996
_reflns_Friedel_fraction_max 0.995
_reflns_number_gt 3291
_reflns_number_total 3449
_reflns_threshold_expression 'I > 2\s(I)'
_cod_data_source_file d3ob00058c2.cif
_cod_data_source_block 113-102
_cod_depositor_comments
;
The following automatic conversions were performed:

data item '_chemical_absolute_configuration' value 'AD' was changed
to 'ad' in accordance with the
/home/data/users/saulius/crontab/automatic-downloads/rss-feeds/RSC/lib/dictionaries/cif_core.dic
dictionary named 'cif_core.dic' version 2.4.2 last updated on
2011-04-26.

Automatic conversion script
Id: cif_fix_values 7556 2019-12-06 15:28:31Z antanas 

 Adding full bibliography for 7159211--7159213.cif.
;
_cod_database_code 7159212
_shelx_shelxl_version_number 2018/3
_shelx_space_group_comment
;
The symmetry employed for this shelxl refinement is uniquely defined
by the following loop, which should always be used as a source of
symmetry information in preference to the above space-group names.
They are only intended as comments.
;
_shelx_estimated_absorpt_t_min 0.872
_shelx_estimated_absorpt_t_max 0.902

loop_
_space_group_symop_operation_xyz
'x, y, z'
'-x+1/2, -y, z+1/2'
'-x, y+1/2, -z+1/2'
'x+1/2, -y+1/2, -z'

loop_
_atom_site_label
_atom_site_type_symbol
_atom_site_fract_x
_atom_site_fract_y
_atom_site_fract_z
_atom_site_U_iso_or_equiv
_atom_site_adp_type
_atom_site_occupancy
_atom_site_site_symmetry_order
_atom_site_calc_flag
_atom_site_refinement_flags_posn
_atom_site_refinement_flags_adp
_atom_site_refinement_flags_occupancy
_atom_site_disorder_assembly
_atom_site_disorder_group
O1 O 0.2663(5) 0.49715(19) 0.49119(16) 0.0256(7) Uani 1 1 d . . . . .
C1 C 0.4595(7) 0.4611(3) 0.5005(2) 0.0240(9) Uani 1 1 d . . . . .
H1 H 0.523698 0.485561 0.544414 0.029 Uiso 1 1 calc R U . . .
O3 O 0.6316(5) 0.3378(2) 0.53292(17) 0.0264(7) Uani 1 1 d . . . . .
H3A H 0.664(5) 0.297(4) 0.503(3) 0.040 Uiso 1 1 calc R U . . .
C3 C 0.2907(6) 0.3513(3) 0.5731(2) 0.0194(9) Uani 1 1 d . . . . .
H3 H 0.349547 0.369065 0.620431 0.023 Uiso 1 1 calc R U . . .
O2 O 0.4890(6) 0.4642(2) 0.36742(18) 0.0348(8) Uani 1 1 d . . . . .
H2 H 0.490741 0.413922 0.360680 0.052 Uiso 1 1 calc R U . . .
C2 C 0.4381(7) 0.3700(3) 0.5130(2) 0.0231(9) Uani 1 1 d . . . . .
O5 O -0.0361(5) 0.3822(2) 0.62141(17) 0.0280(7) Uani 1 1 d . . . . .
H5 H -0.151411 0.370349 0.606433 0.042 Uiso 1 1 calc R U . . .
C5 C 0.1389(6) 0.4861(3) 0.5514(2) 0.0219(9) Uani 1 1 d . . . . .
O4 O 0.2514(5) 0.26644(19) 0.57634(18) 0.0269(7) Uani 1 1 d . . . . .
H4A H 0.347(9) 0.2423(19) 0.602(3) 0.040 Uiso 1 1 calc R U . . .
C4 C 0.0925(6) 0.3962(3) 0.5610(2) 0.0215(9) Uani 1 1 d . . . . .
H4 H 0.027108 0.375173 0.515951 0.026 Uiso 1 1 calc R U . . .
O6 O -0.0418(5) 0.52556(17) 0.53624(16) 0.0246(7) Uani 1 1 d . . . . .
H6 H 0.391(8) 0.343(3) 0.471(3) 0.026(13) Uiso 1 1 d . . . . .
C6 C 0.5856(7) 0.4827(3) 0.4344(2) 0.0280(10) Uani 1 1 d . . . . .
H6A H 0.616566 0.541356 0.435661 0.034 Uiso 1 1 calc R U . . .
H6B H 0.714072 0.452852 0.436834 0.034 Uiso 1 1 calc R U . . .
C8 C -0.0550(7) 0.6393(3) 0.6171(2) 0.0223(9) Uani 1 1 d . . . . .
H8 H 0.207(7) 0.512(3) 0.598(3) 0.021(12) Uiso 1 1 d . . . . .
O8 O -0.0648(7) 0.8184(3) 0.3082(2) 0.0532(11) Uani 1 1 d . . . . .
H8A H -0.079998 0.792189 0.269439 0.080 Uiso 1 1 calc R U . . .
O7 O -0.0679(6) 0.7517(2) 0.69547(17) 0.0328(8) Uani 1 1 d . . . . .
H7 H -0.038(11) 0.799(4) 0.6969(6) 0.049 Uiso 1 1 calc R U . . .
C7 C -0.0411(7) 0.6106(3) 0.5478(2) 0.0224(9) Uani 1 1 d . . . . .
C9 C -0.0584(7) 0.7249(3) 0.6252(3) 0.0260(10) Uani 1 1 d . . . . .
O9 O -0.0528(8) 0.6895(4) 0.2263(2) 0.0702(15) Uani 1 1 d . . . . .
C10 C -0.0594(7) 0.7765(3) 0.5676(2) 0.0250(9) Uani 1 1 d . . . . .
H10 H -0.064368 0.833327 0.575682 0.030 Uiso 1 1 calc R U . . .
C11 C -0.0529(6) 0.7461(3) 0.4959(3) 0.0242(9) Uani 1 1 d . . . . .
C12 C -0.0402(7) 0.6604(3) 0.4852(2) 0.0247(9) Uani 1 1 d . . . . .
C13 C -0.0333(7) 0.6298(3) 0.4140(2) 0.0294(10) Uani 1 1 d . . . . .
H13 H -0.020221 0.573009 0.406947 0.035 Uiso 1 1 calc R U . . .
C14 C -0.0450(8) 0.6798(4) 0.3542(3) 0.0378(12) Uani 1 1 d . . . . .
C15 C -0.0559(8) 0.7656(3) 0.3655(3) 0.0368(12) Uani 1 1 d . . . . .
C16 C -0.0576(7) 0.7966(3) 0.4341(3) 0.0308(10) Uani 1 1 d . . . . .
H16 H -0.062132 0.853686 0.440500 0.037 Uiso 1 1 calc R U . . .
C17 C -0.0458(9) 0.6451(4) 0.2805(3) 0.0487(15) Uani 1 1 d . . . . .
C18 C -0.0410(11) 0.5553(5) 0.2702(3) 0.063(2) Uani 1 1 d . . . . .
H18A H -0.150562 0.530462 0.297794 0.095 Uiso 1 1 calc R U . . .
H18B H 0.087502 0.533990 0.287555 0.095 Uiso 1 1 calc R U . . .
H18C H -0.056762 0.542596 0.218540 0.095 Uiso 1 1 calc R U . . .
C19 C -0.0724(8) 0.5861(3) 0.6830(3) 0.0308(11) Uani 1 1 d . . . . .
H19A H -0.112436 0.531496 0.668136 0.046 Uiso 1 1 calc R U . . .
H19B H -0.173372 0.608566 0.716011 0.046 Uiso 1 1 calc R U . . .
H19C H 0.057400 0.583702 0.707849 0.046 Uiso 1 1 calc R U . . .

loop_
_atom_site_aniso_label
_atom_site_aniso_U_11
_atom_site_aniso_U_22
_atom_site_aniso_U_33
_atom_site_aniso_U_23
_atom_site_aniso_U_13
_atom_site_aniso_U_12
O1 0.0220(15) 0.0308(16) 0.0239(15) 0.0058(13) 0.0024(13) 0.0022(14)
C1 0.022(2) 0.026(2) 0.024(2) 0.0007(17) -0.0010(19) 0.0012(19)
O3 0.0197(15) 0.0343(18) 0.0252(16) -0.0051(14) -0.0040(13) 0.0036(13)
C3 0.020(2) 0.020(2) 0.018(2) -0.0001(17) -0.0010(17) -0.0023(17)
O2 0.044(2) 0.0329(17) 0.0270(17) 0.0042(14) 0.0038(15) 0.0051(16)
C2 0.020(2) 0.026(2) 0.024(2) -0.0019(18) -0.0027(19) 0.0005(18)
O5 0.0254(16) 0.0349(17) 0.0237(15) -0.0019(13) 0.0059(14) -0.0033(14)
C5 0.018(2) 0.026(2) 0.022(2) 0.0020(17) 0.0001(17) 0.0001(17)
O4 0.0274(16) 0.0233(16) 0.0301(17) -0.0019(13) 0.0020(15) -0.0010(13)
C4 0.022(2) 0.025(2) 0.018(2) -0.0021(16) 0.0022(17) 0.0000(17)
O6 0.0224(15) 0.0239(15) 0.0275(15) -0.0046(12) -0.0024(14) 0.0028(13)
C6 0.028(2) 0.030(2) 0.026(2) 0.0031(19) 0.0058(19) -0.0010(19)
C8 0.021(2) 0.025(2) 0.021(2) 0.0018(17) 0.0019(19) 0.0023(19)
O8 0.040(2) 0.082(3) 0.038(2) 0.030(2) -0.0026(19) 0.001(2)
O7 0.047(2) 0.0247(16) 0.0266(17) 0.0011(13) -0.0012(16) 0.0017(17)
C7 0.018(2) 0.023(2) 0.026(2) 0.0006(17) -0.0028(19) -0.0005(18)
C9 0.019(2) 0.029(2) 0.029(2) -0.0042(18) -0.002(2) -0.002(2)
O9 0.063(3) 0.127(4) 0.0208(19) 0.011(2) 0.000(2) 0.001(3)
C10 0.018(2) 0.026(2) 0.030(2) 0.0030(18) -0.0019(19) 0.0027(19)
C11 0.013(2) 0.028(2) 0.031(2) 0.0066(18) 0.0008(19) -0.0003(19)
C12 0.0159(19) 0.035(2) 0.023(2) 0.0039(18) -0.0003(18) -0.0003(19)
C13 0.019(2) 0.043(3) 0.027(2) -0.002(2) 0.001(2) -0.003(2)
C14 0.021(2) 0.065(4) 0.027(3) 0.008(2) -0.001(2) -0.006(3)
C15 0.023(2) 0.059(3) 0.028(3) 0.019(2) 0.003(2) -0.001(2)
C16 0.020(2) 0.038(3) 0.034(3) 0.009(2) 0.001(2) -0.001(2)
C17 0.028(3) 0.093(5) 0.026(3) -0.004(3) 0.002(2) -0.009(3)
C18 0.053(4) 0.106(6) 0.031(3) -0.023(3) 0.011(3) -0.028(4)
C19 0.040(3) 0.023(2) 0.029(2) 0.0006(19) 0.007(2) 0.003(2)

loop_
_atom_type_symbol
_atom_type_description
_atom_type_scat_dispersion_real
_atom_type_scat_dispersion_imag
_atom_type_scat_source
C C 0.0181 0.0091 'International Tables Vol C Tables 4.2.6.8 and 6.1.1.4'
H H 0.0000 0.0000 'International Tables Vol C Tables 4.2.6.8 and 6.1.1.4'
O O 0.0492 0.0322 'International Tables Vol C Tables 4.2.6.8 and 6.1.1.4'

loop_
_geom_angle_atom_site_label_1
_geom_angle_atom_site_label_2
_geom_angle_atom_site_label_3
_geom_angle
_geom_angle_site_symmetry_1
_geom_angle_site_symmetry_3
_geom_angle_publ_flag
C5 O1 C1 113.3(3) . . ?
O1 C1 C6 107.7(3) . . ?
O1 C1 C2 110.1(4) . . ?
C6 C1 C2 113.7(4) . . ?
O4 C3 C2 110.5(3) . . ?
O4 C3 C4 108.8(3) . . ?
C2 C3 C4 110.9(3) . . ?
O3 C2 C3 108.6(3) . . ?
O3 C2 C1 108.5(4) . . ?
C3 C2 C1 111.8(4) . . ?
O6 C5 O1 107.6(3) . . ?
O6 C5 C4 107.5(3) . . ?
O1 C5 C4 109.9(3) . . ?
O5 C4 C5 111.8(3) . . ?
O5 C4 C3 109.2(3) . . ?
C5 C4 C3 108.2(3) . . ?
C5 O6 C7 115.3(3) . . ?
O2 C6 C1 113.1(4) . . ?
C7 C8 C9 116.4(4) . . ?
C7 C8 C19 123.9(4) . . ?
C9 C8 C19 119.7(4) . . ?
C8 C7 C12 124.1(4) . . ?
C8 C7 O6 118.9(4) . . ?
C12 C7 O6 116.8(4) . . ?
C10 C9 O7 122.3(4) . . ?
C10 C9 C8 122.8(4) . . ?
O7 C9 C8 114.9(4) . . ?
C9 C10 C11 120.3(4) . . ?
C16 C11 C10 122.8(4) . . ?
C16 C11 C12 118.4(4) . . ?
C10 C11 C12 118.8(4) . . ?
C13 C12 C7 123.4(4) . . ?
C13 C12 C11 119.1(4) . . ?
C7 C12 C11 117.5(4) . . ?
C14 C13 C12 121.8(5) . . ?
C13 C14 C15 118.6(5) . . ?
C13 C14 C17 120.2(5) . . ?
C15 C14 C17 121.2(5) . . ?
C16 C15 O8 118.4(5) . . ?
C16 C15 C14 120.4(4) . . ?
O8 C15 C14 121.2(5) . . ?
C15 C16 C11 121.7(5) . . ?
O9 C17 C14 120.9(6) . . ?
O9 C17 C18 118.9(5) . . ?
C14 C17 C18 120.1(5) . . ?

loop_
_geom_bond_atom_site_label_1
_geom_bond_atom_site_label_2
_geom_bond_distance
_geom_bond_site_symmetry_2
_geom_bond_publ_flag
O1 C5 1.408(5) . ?
O1 C1 1.430(5) . ?
C1 C6 1.522(6) . ?
C1 C2 1.528(6) . ?
O3 C2 1.443(5) . ?
C3 O4 1.427(5) . ?
C3 C2 1.512(6) . ?
C3 C4 1.532(6) . ?
O2 C6 1.424(6) . ?
O5 C4 1.423(5) . ?
C5 O6 1.399(5) . ?
C5 C4 1.526(6) . ?
O6 C7 1.421(5) . ?
C8 C7 1.364(6) . ?
C8 C9 1.421(6) . ?
C8 C19 1.502(6) . ?
O8 C15 1.370(6) . ?
O7 C9 1.369(6) . ?
C7 C12 1.417(6) . ?
C9 C10 1.360(6) . ?
O9 C17 1.240(7) . ?
C10 C11 1.415(7) . ?
C11 C16 1.411(6) . ?
C11 C12 1.430(7) . ?
C12 C13 1.405(6) . ?
C13 C14 1.378(7) . ?
C14 C15 1.435(8) . ?
C14 C17 1.473(7) . ?
C15 C16 1.362(7) . ?
C17 C18 1.495(10) . ?

loop_
_geom_torsion_atom_site_label_1
_geom_torsion_atom_site_label_2
_geom_torsion_atom_site_label_3
_geom_torsion_atom_site_label_4
_geom_torsion
_geom_torsion_site_symmetry_1
_geom_torsion_site_symmetry_2
_geom_torsion_site_symmetry_3
_geom_torsion_site_symmetry_4
_geom_torsion_publ_flag
C5 O1 C1 C6 -176.0(3) . . . . ?
C5 O1 C1 C2 59.5(4) . . . . ?
O4 C3 C2 O3 -68.8(4) . . . . ?
C4 C3 C2 O3 170.4(3) . . . . ?
O4 C3 C2 C1 171.4(4) . . . . ?
C4 C3 C2 C1 50.7(5) . . . . ?
O1 C1 C2 O3 -171.5(3) . . . . ?
C6 C1 C2 O3 67.5(5) . . . . ?
O1 C1 C2 C3 -51.7(5) . . . . ?
C6 C1 C2 C3 -172.7(4) . . . . ?
C1 O1 C5 O6 178.5(3) . . . . ?
C1 O1 C5 C4 -64.6(4) . . . . ?
O6 C5 C4 O5 -63.1(4) . . . . ?
O1 C5 C4 O5 -180.0(3) . . . . ?
O6 C5 C4 C3 176.6(3) . . . . ?
O1 C5 C4 C3 59.7(4) . . . . ?
O4 C3 C4 O5 62.7(4) . . . . ?
C2 C3 C4 O5 -175.5(3) . . . . ?
O4 C3 C4 C5 -175.4(3) . . . . ?
C2 C3 C4 C5 -53.6(4) . . . . ?
O1 C5 O6 C7 -80.5(4) . . . . ?
C4 C5 O6 C7 161.1(3) . . . . ?
O1 C1 C6 O2 -51.8(5) . . . . ?
C2 C1 C6 O2 70.5(5) . . . . ?
C9 C8 C7 C12 -3.3(7) . . . . ?
C19 C8 C7 C12 174.9(4) . . . . ?
C9 C8 C7 O6 -178.5(4) . . . . ?
C19 C8 C7 O6 -0.3(7) . . . . ?
C5 O6 C7 C8 -77.4(5) . . . . ?
C5 O6 C7 C12 107.0(4) . . . . ?
C7 C8 C9 C10 3.6(7) . . . . ?
C19 C8 C9 C10 -174.7(4) . . . . ?
C7 C8 C9 O7 -178.6(4) . . . . ?
C19 C8 C9 O7 3.1(7) . . . . ?
O7 C9 C10 C11 -178.9(4) . . . . ?
C8 C9 C10 C11 -1.3(7) . . . . ?
C9 C10 C11 C16 178.7(4) . . . . ?
C9 C10 C11 C12 -1.6(7) . . . . ?
C8 C7 C12 C13 -177.5(5) . . . . ?
O6 C7 C12 C13 -2.2(7) . . . . ?
C8 C7 C12 C11 0.6(7) . . . . ?
O6 C7 C12 C11 176.0(4) . . . . ?
C16 C11 C12 C13 -0.1(7) . . . . ?
C10 C11 C12 C13 -179.9(4) . . . . ?
C16 C11 C12 C7 -178.3(4) . . . . ?
C10 C11 C12 C7 1.9(6) . . . . ?
C7 C12 C13 C14 176.0(5) . . . . ?
C11 C12 C13 C14 -2.2(7) . . . . ?
C12 C13 C14 C15 2.7(8) . . . . ?
C12 C13 C14 C17 -177.4(5) . . . . ?
C13 C14 C15 C16 -0.9(8) . . . . ?
C17 C14 C15 C16 179.1(5) . . . . ?
C13 C14 C15 O8 179.0(5) . . . . ?
C17 C14 C15 O8 -0.9(8) . . . . ?
O8 C15 C16 C11 178.7(4) . . . . ?
C14 C15 C16 C11 -1.3(8) . . . . ?
C10 C11 C16 C15 -178.4(5) . . . . ?
C12 C11 C16 C15 1.8(7) . . . . ?
C13 C14 C17 O9 -178.8(6) . . . . ?
C15 C14 C17 O9 1.1(9) . . . . ?
C13 C14 C17 C18 2.1(9) . . . . ?
C15 C14 C17 C18 -178.0(5) . . . . ?
